data_7019211
loop_
_publ_author_name
'Deng, Zhao-Peng'
'Kang, Wei'
'Zhu, Zhi-Biao'
'Huo, Li-Hua'
'Zhao, Hui'
'Gao, Shan'

_publ_section_title
;
 Cation radii induced structural variation in fluorescent alkaline earth
 networks constructed from tautomers of a nucleobase analogue.
;
_journal_issue 27
_journal_name_full 'Dalton transactions (Cambridge, England : 2003)'
_journal_page_first 8354
_journal_page_last 8360
_journal_paper_doi 10.1039/c2dt12353c
_journal_volume 41
_journal_year 2012
_chemical_formula_moiety 'C8 H14 Mg N4 O8'
_chemical_formula_sum 'C8 H14 Mg N4 O8'
_chemical_formula_weight 318.54
_chemical_name_systematic
;
?
;
_space_group_IT_number 14
_symmetry_cell_setting monoclinic
_symmetry_space_group_name_Hall '-P 2ybc'
_symmetry_space_group_name_H-M 'P 1 21/c 1'
_atom_sites_solution_hydrogens geom
_atom_sites_solution_primary direct
_atom_sites_solution_secondary difmap
_audit_creation_method SHELXL-97
_cell_angle_alpha 90.00
_cell_angle_beta 98.45(3)
_cell_angle_gamma 90.00
_cell_formula_units_Z 2
_cell_length_a 5.1545(10)
_cell_length_b 13.940(3)
_cell_length_c 9.1871(18)
_cell_measurement_reflns_used 5071
_cell_measurement_temperature 295(2)
_cell_measurement_theta_max 27.45
_cell_measurement_theta_min 3.68
_cell_volume 653.0(2)
_computing_cell_refinement RAPID-AUTO
_computing_data_collection 'RAPID-AUTO (Rigaku Corporation, 1998)'
_computing_data_reduction 'CrystalStructure (Rigaku/MSC and Rigaku Corporation, 2002)'
_computing_molecular_graphics SHELXL-97
_computing_publication_material SHELXL-97
_computing_structure_refinement 'SHELXL-97 (Sheldrick, 1997)'
_computing_structure_solution 'SHELXS-97 (Sheldrick, 1990)'
_diffrn_ambient_temperature 295(2)
_diffrn_detector_area_resol_mean 10.000
_diffrn_measured_fraction_theta_full 0.999
_diffrn_measured_fraction_theta_max 0.999
_diffrn_measurement_device_type 'Rigaku RAXIS-RAPID'
_diffrn_measurement_method \w
_diffrn_radiation_monochromator graphite
_diffrn_radiation_source 'fine-focus sealed tube'
_diffrn_radiation_type MoK\a
_diffrn_radiation_wavelength 0.71073
_diffrn_reflns_av_R_equivalents 0.0281
_diffrn_reflns_av_sigmaI/netI 0.0226
_diffrn_reflns_limit_h_max 6
_diffrn_reflns_limit_h_min -6
_diffrn_reflns_limit_k_max 18
_diffrn_reflns_limit_k_min -18
_diffrn_reflns_limit_l_max 11
_diffrn_reflns_limit_l_min -11
_diffrn_reflns_number 6244
_diffrn_reflns_theta_full 27.46
_diffrn_reflns_theta_max 27.46
_diffrn_reflns_theta_min 3.68
_diffrn_standards_decay_% 0
_diffrn_standards_interval_count 0
_diffrn_standards_interval_time 0
_diffrn_standards_number 0
_exptl_absorpt_coefficient_mu 0.185
_exptl_absorpt_correction_T_max 0.9692
_exptl_absorpt_correction_T_min 0.9214
_exptl_absorpt_correction_type multi-scan
_exptl_absorpt_process_details 'ABSCOR (Higashi, 1995)'
_exptl_crystal_colour colorless
_exptl_crystal_density_diffrn 1.620
_exptl_crystal_density_method 'not measured'
_exptl_crystal_description prism
_exptl_crystal_F_000 332
_exptl_crystal_size_max 0.45
_exptl_crystal_size_mid 0.25
_exptl_crystal_size_min 0.17
_refine_diff_density_max 0.332
_refine_diff_density_min -0.205
_refine_diff_density_rms 0.068
_refine_ls_extinction_method none
_refine_ls_goodness_of_fit_ref 1.038
_refine_ls_hydrogen_treatment mixed
_refine_ls_matrix_type full
_refine_ls_number_parameters 112
_refine_ls_number_reflns 1494
_refine_ls_number_restraints 7
_refine_ls_restrained_S_all 1.036
_refine_ls_R_factor_all 0.0409
_refine_ls_R_factor_gt 0.0347
_refine_ls_shift/su_max 0.000
_refine_ls_shift/su_mean 0.000
_refine_ls_structure_factor_coef Fsqd
_refine_ls_weighting_details 'calc w=1/[\s^2^(Fo^2^)+(0.0465P)^2^+0.2804P] where P=(Fo^2^+2Fc^2^)/3'
_refine_ls_weighting_scheme calc
_refine_ls_wR_factor_gt 0.0844
_refine_ls_wR_factor_ref 0.0936
_reflns_number_gt 1266
_reflns_number_total 1494
_reflns_threshold_expression >2sigma(I)
_cod_data_source_file c2dt12353c.txt
_cod_data_source_block k
_cod_original_cell_volume 652.9(2)
_cod_original_sg_symbol_H-M 'P 21/c'
_cod_database_code 7019211

loop_
_symmetry_equiv_pos_as_xyz
'x, y, z'
'-x, y+1/2, -z+1/2'
'-x, -y, -z'
'x, -y-1/2, z-1/2'

loop_
_atom_site_label
_atom_site_type_symbol
_atom_site_fract_x
_atom_site_fract_y
_atom_site_fract_z
_atom_site_U_iso_or_equiv
_atom_site_adp_type
_atom_site_occupancy
_atom_site_symmetry_multiplicity
_atom_site_calc_flag
_atom_site_refinement_flags
Mg1 Mg 0.0000 0.5000 0.5000 0.02407(19) Uani 1 2 d S
O1 O 0.2312(2) 0.38617(7) 0.43656(13) 0.0301(3) Uani 1 1 d .
O1W O 0.1131(3) 0.58748(8) 0.34213(14) 0.0390(3) Uani 1 1 d D
H1W1 H 0.076(4) 0.6455(9) 0.362(2) 0.058 Uiso 1 1 d D
H1W2 H 0.214(4) 0.5887(15) 0.2758(19) 0.058 Uiso 1 1 d D
O2 O 0.5860(2) 0.07854(7) 0.37398(13) 0.0345(3) Uani 1 1 d .
O2W O 0.3171(2) 0.54519(8) 0.65301(13) 0.0332(3) Uani 1 1 d D
H2W1 H 0.453(3) 0.5654(14) 0.620(2) 0.050 Uiso 1 1 d D
H2W2 H 0.363(4) 0.5042(12) 0.7200(18) 0.050 Uiso 1 1 d D
N1 N 0.0867(2) 0.25497(9) 0.54962(14) 0.0287(3) Uani 1 1 d .
N2 N 0.2748(3) 0.10528(8) 0.51959(14) 0.0281(3) Uani 1 1 d D
H2N H 0.293(4) 0.0461(8) 0.545(2) 0.042 Uiso 1 1 d D
C1 C 0.1092(3) 0.16339(10) 0.57658(17) 0.0289(3) Uani 1 1 d .
H1 H 0.0032 0.1366 0.6396 0.035 Uiso 1 1 calc R
C2 C 0.4396(3) 0.13951(10) 0.42535(16) 0.0255(3) Uani 1 1 d .
C3 C 0.4261(3) 0.23718(10) 0.39716(17) 0.0282(3) Uani 1 1 d .
H3 H 0.5352 0.2643 0.3362 0.034 Uiso 1 1 calc R
C4 C 0.2504(3) 0.29563(10) 0.45918(16) 0.0242(3) Uani 1 1 d .

loop_
_atom_site_aniso_label
_atom_site_aniso_U_11
_atom_site_aniso_U_22
_atom_site_aniso_U_33
_atom_site_aniso_U_23
_atom_site_aniso_U_13
_atom_site_aniso_U_12
Mg1 0.0240(3) 0.0186(3) 0.0319(4) 0.0020(2) 0.0116(3) 0.0031(3)
O1 0.0300(5) 0.0182(5) 0.0450(7) 0.0029(4) 0.0158(5) 0.0050(4)
O1W 0.0538(8) 0.0228(5) 0.0482(7) 0.0063(5) 0.0338(6) 0.0087(5)
O2 0.0452(7) 0.0216(5) 0.0420(7) 0.0018(4) 0.0236(5) 0.0092(5)
O2W 0.0290(6) 0.0298(6) 0.0414(7) 0.0054(5) 0.0072(5) -0.0027(4)
N1 0.0296(6) 0.0234(6) 0.0359(7) 0.0005(5) 0.0137(5) 0.0035(5)
N2 0.0365(7) 0.0179(6) 0.0322(7) 0.0039(5) 0.0129(5) 0.0039(5)
C1 0.0318(7) 0.0252(7) 0.0323(8) 0.0020(6) 0.0136(6) 0.0016(6)
C2 0.0284(7) 0.0226(7) 0.0269(7) -0.0001(5) 0.0086(5) 0.0033(6)
C3 0.0298(7) 0.0222(7) 0.0356(8) 0.0026(6) 0.0148(6) 0.0018(6)
C4 0.0243(7) 0.0202(6) 0.0285(7) 0.0004(5) 0.0054(5) 0.0017(5)

loop_
_atom_type_symbol
_atom_type_description
_atom_type_scat_dispersion_real
_atom_type_scat_dispersion_imag
_atom_type_scat_source
C C 0.0033 0.0016 'International Tables Vol C Tables 4.2.6.8 and 6.1.1.4'
H H 0.0000 0.0000 'International Tables Vol C Tables 4.2.6.8 and 6.1.1.4'
N N 0.0061 0.0033 'International Tables Vol C Tables 4.2.6.8 and 6.1.1.4'
O O 0.0106 0.0060 'International Tables Vol C Tables 4.2.6.8 and 6.1.1.4'
Mg Mg 0.0486 0.0363 'International Tables Vol C Tables 4.2.6.8 and 6.1.1.4'

loop_
_geom_angle_atom_site_label_1
_geom_angle_atom_site_label_2
_geom_angle_atom_site_label_3
_geom_angle
_geom_angle_site_symmetry_1
_geom_angle_site_symmetry_3
O1W Mg1 O1W 180.00(5) 3_566 .
O1W Mg1 O2W 88.79(5) 3_566 .
O1W Mg1 O2W 91.21(5) . .
O1W Mg1 O2W 91.21(5) 3_566 3_566
O1W Mg1 O2W 88.79(5) . 3_566
O2W Mg1 O2W 180.0 . 3_566
O1W Mg1 O1 91.21(5) 3_566 3_566
O1W Mg1 O1 88.79(5) . 3_566
O2W Mg1 O1 90.29(4) . 3_566
O2W Mg1 O1 89.71(4) 3_566 3_566
O1W Mg1 O1 88.79(5) 3_566 .
O1W Mg1 O1 91.21(5) . .
O2W Mg1 O1 89.71(5) . .
O2W Mg1 O1 90.29(4) 3_566 .
O1 Mg1 O1 180.00(6) 3_566 .
C4 O1 Mg1 136.67(9) . .
Mg1 O1W H1W1 108.3(14) . .
Mg1 O1W H1W2 141.5(14) . .
H1W1 O1W H1W2 108.2(14) . .
Mg1 O2W H2W1 117.4(14) . .
Mg1 O2W H2W2 113.1(14) . .
H2W1 O2W H2W2 109.1(13) . .
C1 N1 C4 117.95(12) . .
C1 N2 C2 121.45(12) . .
C1 N2 H2N 121.6(13) . .
C2 N2 H2N 116.7(13) . .
N1 C1 N2 124.27(13) . .
N1 C1 H1 117.9 . .
N2 C1 H1 117.9 . .
O2 C2 N2 116.99(12) . .
O2 C2 C3 127.09(13) . .
N2 C2 C3 115.92(12) . .
C2 C3 C4 120.90(13) . .
C2 C3 H3 119.6 . .
C4 C3 H3 119.6 . .
O1 C4 N1 117.37(12) . .
O1 C4 C3 123.16(13) . .
N1 C4 C3 119.47(12) . .

loop_
_geom_bond_atom_site_label_1
_geom_bond_atom_site_label_2
_geom_bond_distance
_geom_bond_site_symmetry_2
Mg1 O1W 2.0442(11) 3_566
Mg1 O1W 2.0442(11) .
Mg1 O2W 2.0901(13) .
Mg1 O2W 2.0901(13) 3_566
Mg1 O1 2.1169(10) 3_566
Mg1 O1 2.1169(10) .
O1 C4 1.281(2) .
O1W H1W1 0.86(2) .
O1W H1W2 0.86(2) .
O2 C2 1.273(2) .
O2W H2W1 0.85(2) .
O2W H2W2 0.85(2) .
N1 C1 1.302(2) .
N1 C4 1.389(2) .
N2 C1 1.338(2) .
N2 C2 1.384(2) .
N2 H2N 0.860(9) .
C1 H1 0.9300 .
C2 C3 1.386(2) .
C3 C4 1.400(2) .
C3 H3 0.9300 .

loop_
_geom_hbond_atom_site_label_D
_geom_hbond_atom_site_label_H
_geom_hbond_atom_site_label_A
_geom_hbond_distance_DH
_geom_hbond_distance_HA
_geom_hbond_distance_DA
_geom_hbond_angle_DHA
_geom_hbond_site_symmetry_A
O1W H1W1 N1 0.86(2) 1.87(2) 2.678(2) 157(2) 3_566
O1W H1W2 O2 0.86(2) 1.84(2) 2.696(2) 174(2) 2_655
O2W H2W1 O1 0.85(2) 1.90(2) 2.753(2) 175(2) 3_666
O2W H2W2 O2 0.85(2) 2.04(2) 2.862(2) 162.2(17) 4_566
N2 H2N O2 0.860(9) 1.95(2) 2.798(2) 166.8(19) 3_656

loop_
_geom_torsion_atom_site_label_1
_geom_torsion_atom_site_label_2
_geom_torsion_atom_site_label_3
_geom_torsion_atom_site_label_4
_geom_torsion
_geom_torsion_site_symmetry_1
O1W Mg1 O1 C4 14.45(15) 3_566
O1W Mg1 O1 C4 -165.55(15) .
O2W Mg1 O1 C4 103.25(15) .
O2W Mg1 O1 C4 -76.75(15) 3_566
C4 N1 C1 N2 -1.9(2) .
C2 N2 C1 N1 0.2(2) .
C1 N2 C2 O2 -178.45(14) .
C1 N2 C2 C3 1.5(2) .
O2 C2 C3 C4 178.56(15) .
N2 C2 C3 C4 -1.3(2) .
Mg1 O1 C4 N1 -1.1(2) .
Mg1 O1 C4 C3 178.67(11) .
C1 N1 C4 O1 -178.24(14) .
C1 N1 C4 C3 2.0(2) .
C2 C3 C4 O1 179.89(14) .
C2 C3 C4 N1 -0.3(2) .
